data_4026585
loop_
_publ_author_name
'Kuan-Jen Su'
'Mirjana Pa\<car'
'Jean-Luc Mieusset'
'Vladimir B. Arion'
'Udo H. Brinker'

_publ_section_title
;
 Quest for Even Higher Stabilized Foiled Carbenes
;
_journal_name_full 'Journal of Organic Chemistry'
_journal_page_first 7491
_journal_page_last 7496
_journal_paper_doi 10.1021/jo201308a
_journal_volume 76
_journal_year 2011
_chemical_formula_moiety 'C13 H14 Br2'
_chemical_formula_sum 'C13 H14 Br2'
_chemical_formula_weight 330.06
_chemical_name_systematic
; 
12,12-Dibromo-7-methylenetetracyclo[6.3.1.0^1,8^.0^2,6^]dodec-
2(6)-ene
;
_space_group_IT_number 14
_symmetry_cell_setting monoclinic
_symmetry_space_group_name_Hall '-P 2yn'
_symmetry_space_group_name_H-M 'P 1 21/n 1'
_atom_sites_solution_hydrogens geom
_atom_sites_solution_primary direct
_atom_sites_solution_secondary difmap
_audit_creation_method SHELXL-97
_cell_angle_alpha 90.00
_cell_angle_beta 102.036(2)
_cell_angle_gamma 90.00
_cell_formula_units_Z 4
_cell_length_a 8.1835(3)
_cell_length_b 9.9975(4)
_cell_length_c 14.7884(6)
_cell_measurement_reflns_used 711
_cell_measurement_temperature 100(2)
_cell_measurement_theta_max 27.12
_cell_measurement_theta_min 2.57
_cell_volume 1183.31(8)
_computing_structure_refinement 'SHELXL-97 (Sheldrick, 1997)'
_computing_structure_solution 'SHELXS-97 (Sheldrick, 1990)'
_diffrn_ambient_temperature 100(2)
_diffrn_measured_fraction_theta_full 0.999
_diffrn_measured_fraction_theta_max 0.999
_diffrn_radiation_monochromator graphite
_diffrn_radiation_source 'fine-focus sealed tube'
_diffrn_radiation_type MoK\a
_diffrn_radiation_wavelength 0.71073
_diffrn_reflns_av_R_equivalents 0.0817
_diffrn_reflns_av_sigmaI/netI 0.0448
_diffrn_reflns_limit_h_max 11
_diffrn_reflns_limit_h_min -11
_diffrn_reflns_limit_k_max 14
_diffrn_reflns_limit_k_min -14
_diffrn_reflns_limit_l_max 20
_diffrn_reflns_limit_l_min -20
_diffrn_reflns_number 37383
_diffrn_reflns_theta_full 30.04
_diffrn_reflns_theta_max 30.04
_diffrn_reflns_theta_min 2.48
_exptl_absorpt_coefficient_mu 6.814
_exptl_absorpt_correction_T_max 0.7269
_exptl_absorpt_correction_T_min 0.2807
_exptl_absorpt_correction_type multi-scan
_exptl_absorpt_process_details SADABS
_exptl_crystal_colour colorless
_exptl_crystal_density_diffrn 1.853
_exptl_crystal_description block
_exptl_crystal_F_000 648
_exptl_crystal_size_max 0.25
_exptl_crystal_size_mid 0.10
_exptl_crystal_size_min 0.05
_refine_diff_density_max 0.594
_refine_diff_density_min -0.503
_refine_diff_density_rms 0.118
_refine_ls_extinction_method none
_refine_ls_goodness_of_fit_ref 1.004
_refine_ls_hydrogen_treatment constr
_refine_ls_matrix_type full
_refine_ls_number_parameters 136
_refine_ls_number_reflns 3457
_refine_ls_number_restraints 0
_refine_ls_restrained_S_all 1.004
_refine_ls_R_factor_all 0.0544
_refine_ls_R_factor_gt 0.0302
_refine_ls_shift/su_max 0.001
_refine_ls_shift/su_mean 0.000
_refine_ls_structure_factor_coef Fsqd
_refine_ls_weighting_details 'calc w=1/[\s^2^(Fo^2^)+(0.0219P)^2^+1.1838P] where P=(Fo^2^+2Fc^2^)/3'
_refine_ls_weighting_scheme calc
_refine_ls_wR_factor_gt 0.0560
_refine_ls_wR_factor_ref 0.0625
_reflns_number_gt 2596
_reflns_number_total 3457
_reflns_threshold_expression >2sigma(I)
_cod_data_source_file jo201308a_si_003.cif
_cod_data_source_block kusu232
_cod_database_code 4026585

loop_
_symmetry_equiv_pos_as_xyz
'x, y, z'
'-x+1/2, y+1/2, -z+1/2'
'-x, -y, -z'
'x-1/2, -y-1/2, z-1/2'

loop_
_atom_site_label
_atom_site_type_symbol
_atom_site_fract_x
_atom_site_fract_y
_atom_site_fract_z
_atom_site_U_iso_or_equiv
_atom_site_adp_type
_atom_site_occupancy
_atom_site_symmetry_multiplicity
_atom_site_calc_flag
_atom_site_refinement_flags
Br1 Br 1.03971(3) 0.58803(3) 0.240118(19) 0.01909(8) Uani 1 1 d .
Br2 Br 1.10899(3) 0.86681(3) 0.16000(2) 0.02075(8) Uani 1 1 d .
C5 C 0.8354(3) 0.6892(3) 0.06066(17) 0.0128(5) Uani 1 1 d .
C4 C 0.7619(3) 0.7591(3) 0.13586(17) 0.0130(5) Uani 1 1 d .
C3 C 0.6484(3) 0.6600(3) 0.16849(17) 0.0140(5) Uani 1 1 d .
C2 C 0.6655(3) 0.5364(3) 0.11760(18) 0.0142(5) Uani 1 1 d .
C8 C 0.6803(3) 0.3236(3) 0.04659(19) 0.0194(6) Uani 1 1 d .
H8A H 0.7429 0.2423 0.0715 0.023 Uiso 1 1 calc R
H8B H 0.5880 0.2970 -0.0048 0.023 Uiso 1 1 calc R
C9 C 0.6093(3) 0.3949(3) 0.12404(19) 0.0182(6) Uani 1 1 d .
H9A H 0.4859 0.3888 0.1120 0.022 Uiso 1 1 calc R
H9B H 0.6564 0.3561 0.1855 0.022 Uiso 1 1 calc R
C6 C 0.9463(3) 0.7253(3) 0.15221(18) 0.0146(5) Uani 1 1 d .
C7 C 0.7982(3) 0.4242(3) 0.0116(2) 0.0213(6) Uani 1 1 d .
H7A H 0.9166 0.3967 0.0309 0.026 Uiso 1 1 calc R
H7B H 0.7695 0.4327 -0.0566 0.026 Uiso 1 1 calc R
C1 C 0.7658(3) 0.5517(3) 0.05734(18) 0.0135(5) Uani 1 1 d .
C10 C 0.7073(3) 0.8990(3) 0.10282(19) 0.0172(6) Uani 1 1 d .
H10A H 0.7804 0.9669 0.1396 0.021 Uiso 1 1 calc R
H10B H 0.5906 0.9156 0.1086 0.021 Uiso 1 1 calc R
C12 C 0.8277(3) 0.7854(3) -0.02037(18) 0.0160(5) Uani 1 1 d .
H12A H 0.7741 0.7421 -0.0793 0.019 Uiso 1 1 calc R
H12B H 0.9412 0.8151 -0.0247 0.019 Uiso 1 1 calc R
C13 C 0.5488(3) 0.6833(3) 0.22711(18) 0.0179(6) Uani 1 1 d .
H13A H 0.4768 0.6148 0.2404 0.021 Uiso 1 1 calc R
H13B H 0.5496 0.7684 0.2558 0.021 Uiso 1 1 calc R
C11 C 0.7219(5) 0.9047(3) 0.0012(2) 0.0346(8) Uani 1 1 d .
H11A H 0.7754 0.9898 -0.0110 0.042 Uiso 1 1 calc R
H11B H 0.6092 0.9011 -0.0393 0.042 Uiso 1 1 calc R

loop_
_atom_site_aniso_label
_atom_site_aniso_U_11
_atom_site_aniso_U_22
_atom_site_aniso_U_33
_atom_site_aniso_U_23
_atom_site_aniso_U_13
_atom_site_aniso_U_12
Br1 0.01666(13) 0.01873(15) 0.02014(14) 0.00502(12) -0.00013(10) 0.00147(10)
Br2 0.01841(13) 0.01737(15) 0.02748(16) -0.00127(12) 0.00710(11) -0.00553(10)
C5 0.0152(12) 0.0123(13) 0.0115(13) -0.0003(10) 0.0044(10) 0.0004(9)
C4 0.0145(11) 0.0117(13) 0.0135(13) -0.0018(10) 0.0044(10) 0.0018(9)
C3 0.0126(11) 0.0144(14) 0.0137(13) 0.0021(10) -0.0001(10) 0.0013(9)
C2 0.0124(11) 0.0126(13) 0.0167(13) 0.0026(10) 0.0009(10) 0.0000(9)
C8 0.0222(13) 0.0128(14) 0.0219(15) -0.0021(11) 0.0017(11) -0.0005(10)
C9 0.0170(12) 0.0163(15) 0.0207(14) 0.0014(11) 0.0024(10) 0.0002(10)
C6 0.0151(12) 0.0108(13) 0.0176(14) 0.0009(10) 0.0027(10) -0.0023(9)
C7 0.0251(14) 0.0151(14) 0.0248(15) -0.0024(12) 0.0082(12) 0.0022(11)
C1 0.0154(11) 0.0094(12) 0.0138(13) -0.0010(10) -0.0013(10) 0.0014(9)
C10 0.0203(13) 0.0107(13) 0.0211(14) 0.0022(11) 0.0057(11) 0.0025(10)
C12 0.0206(13) 0.0134(13) 0.0147(13) 0.0025(11) 0.0053(10) -0.0006(10)
C13 0.0187(12) 0.0163(14) 0.0196(14) -0.0002(11) 0.0064(11) -0.0009(10)
C11 0.054(2) 0.0245(17) 0.0319(19) 0.0128(14) 0.0245(16) 0.0192(15)

loop_
_atom_type_symbol
_atom_type_description
_atom_type_scat_dispersion_real
_atom_type_scat_dispersion_imag
_atom_type_scat_source
C C 0.0033 0.0016 'International Tables Vol C Tables 4.2.6.8 and 6.1.1.4'
H H 0.0000 0.0000 'International Tables Vol C Tables 4.2.6.8 and 6.1.1.4'
Br Br -0.2901 2.4595 'International Tables Vol C Tables 4.2.6.8 and 6.1.1.4'

loop_
_geom_angle_atom_site_label_1
_geom_angle_atom_site_label_2
_geom_angle_atom_site_label_3
_geom_angle
C1 C5 C6 114.0(2)
C1 C5 C12 127.1(2)
C6 C5 C12 118.2(2)
C1 C5 C4 103.9(2)
C6 C5 C4 59.66(16)
C12 C5 C4 108.8(2)
C3 C4 C6 117.6(2)
C3 C4 C10 123.3(2)
C6 C4 C10 118.3(2)
C3 C4 C5 107.0(2)
C6 C4 C5 59.18(16)
C10 C4 C5 108.6(2)
C13 C3 C2 128.2(2)
C13 C3 C4 126.7(2)
C2 C3 C4 105.0(2)
C1 C2 C3 112.4(2)
C1 C2 C9 112.9(2)
C3 C2 C9 134.4(2)
C7 C8 C9 107.5(2)
C7 C8 H8A 110.2
C9 C8 H8A 110.2
C7 C8 H8B 110.2
C9 C8 H8B 110.2
H8A C8 H8B 108.5
C2 C9 C8 102.6(2)
C2 C9 H9A 111.2
C8 C9 H9A 111.2
C2 C9 H9B 111.2
C8 C9 H9B 111.2
H9A C9 H9B 109.2
C5 C6 C4 61.16(16)
C5 C6 Br2 120.51(18)
C4 C6 Br2 119.84(18)
C5 C6 Br1 120.84(18)
C4 C6 Br1 120.40(18)
Br2 C6 Br1 108.00(12)
C1 C7 C8 102.7(2)
C1 C7 H7A 111.2
C8 C7 H7A 111.2
C1 C7 H7B 111.2
C8 C7 H7B 111.2
H7A C7 H7B 109.1
C2 C1 C5 111.6(2)
C2 C1 C7 113.3(2)
C5 C1 C7 134.6(2)
C4 C10 C11 105.8(2)
C4 C10 H10A 110.6
C11 C10 H10A 110.6
C4 C10 H10B 110.6
C11 C10 H10B 110.6
H10A C10 H10B 108.7
C5 C12 C11 105.0(2)
C5 C12 H12A 110.8
C11 C12 H12A 110.8
C5 C12 H12B 110.8
C11 C12 H12B 110.8
H12A C12 H12B 108.8
C3 C13 H13A 120.0
C3 C13 H13B 120.0
H13A C13 H13B 120.0
C10 C11 C12 109.5(2)
C10 C11 H11A 109.8
C12 C11 H11A 109.8
C10 C11 H11B 109.8
C12 C11 H11B 109.8
H11A C11 H11B 108.2

loop_
_geom_bond_atom_site_label_1
_geom_bond_atom_site_label_2
_geom_bond_distance
Br1 C6 1.935(3)
Br2 C6 1.929(2)
C5 C1 1.485(4)
C5 C6 1.508(3)
C5 C12 1.527(3)
C5 C4 1.538(3)
C4 C3 1.505(3)
C4 C6 1.516(3)
C4 C10 1.517(4)
C3 C13 1.328(3)
C3 C2 1.469(4)
C2 C1 1.340(4)
C2 C9 1.496(4)
C8 C7 1.555(4)
C8 C9 1.560(4)
C8 H8A 0.9900
C8 H8B 0.9900
C9 H9A 0.9900
C9 H9B 0.9900
C7 C1 1.492(4)
C7 H7A 0.9900
C7 H7B 0.9900
C10 C11 1.534(4)
C10 H10A 0.9900
C10 H10B 0.9900
C12 C11 1.546(4)
C12 H12A 0.9900
C12 H12B 0.9900
C13 H13A 0.9500
C13 H13B 0.9500
C11 H11A 0.9900
C11 H11B 0.9900

loop_
_geom_torsion_atom_site_label_1
_geom_torsion_atom_site_label_2
_geom_torsion_atom_site_label_3
_geom_torsion_atom_site_label_4
_geom_torsion
C1 C5 C4 C3 -2.5(3)
C6 C5 C4 C3 -112.4(2)
C12 C5 C4 C3 135.4(2)
C1 C5 C4 C6 109.9(2)
C12 C5 C4 C6 -112.3(2)
C1 C5 C4 C10 -137.7(2)
C6 C5 C4 C10 112.4(2)
C12 C5 C4 C10 0.1(3)
C6 C4 C3 C13 122.7(3)
C10 C4 C3 C13 -46.7(4)
C5 C4 C3 C13 -173.7(3)
C6 C4 C3 C2 -60.4(3)
C10 C4 C3 C2 130.2(2)
C5 C4 C3 C2 3.3(3)
C13 C3 C2 C1 173.8(3)
C4 C3 C2 C1 -3.0(3)
C13 C3 C2 C9 -13.0(5)
C4 C3 C2 C9 170.2(3)
C1 C2 C9 C8 -5.8(3)
C3 C2 C9 C8 -178.9(3)
C7 C8 C9 C2 9.3(3)
C1 C5 C6 C4 -92.5(2)
C12 C5 C6 C4 96.3(2)
C1 C5 C6 Br2 157.95(18)
C12 C5 C6 Br2 -13.2(3)
C4 C5 C6 Br2 -109.6(2)
C1 C5 C6 Br1 17.6(3)
C12 C5 C6 Br1 -153.55(18)
C4 C5 C6 Br1 110.1(2)
C3 C4 C6 C5 94.2(2)
C10 C4 C6 C5 -95.8(3)
C3 C4 C6 Br2 -155.15(19)
C10 C4 C6 Br2 14.8(3)
C5 C4 C6 Br2 110.6(2)
C3 C4 C6 Br1 -16.6(3)
C10 C4 C6 Br1 153.35(19)
C5 C4 C6 Br1 -110.8(2)
C9 C8 C7 C1 -9.5(3)
C3 C2 C1 C5 1.5(3)
C9 C2 C1 C5 -173.2(2)
C3 C2 C1 C7 174.4(2)
C9 C2 C1 C7 -0.3(3)
C6 C5 C1 C2 63.3(3)
C12 C5 C1 C2 -126.5(3)
C4 C5 C1 C2 0.7(3)
C6 C5 C1 C7 -107.5(3)
C12 C5 C1 C7 62.7(4)
C4 C5 C1 C7 -170.1(3)
C8 C7 C1 C2 6.3(3)
C8 C7 C1 C5 177.0(3)
C3 C4 C10 C11 -117.3(3)
C6 C4 C10 C11 73.4(3)
C5 C4 C10 C11 9.0(3)
C1 C5 C12 C11 116.1(3)
C6 C5 C12 C11 -74.1(3)
C4 C5 C12 C11 -9.1(3)
C4 C10 C11 C12 -15.0(3)
C5 C12 C11 C10 14.9(3)
